data_4106713
loop_
_publ_author_name
'Nathalie Busschaert'
'Marco Wenzel'
'Mark E. Light'
'Paulina Iglesias-Hern\'andez'
'Ricardo P\'erez-Tom\'as'
'Philip A. Gale'

_publ_contact_author_email philip.gale@soton.ac.uk
_publ_contact_author_name 'Gale, Philip'
_publ_section_title
;
 Structure-Activity Relationships in Tripodal Transmembrane Anion
 Transporters: The Effect of Fluorination
;
_journal_name_full 'Journal of the American Chemical Society'
_journal_page_first 14136
_journal_page_last 14148
_journal_paper_doi 10.1021/ja205884y
_journal_volume 133
_journal_year 2011
_chemical_formula_moiety 'C27 H18 F15 N7 S3, C16 H36 N, Cl'
_chemical_formula_sum 'C43 H54 Cl F15 N8 S3'
_chemical_formula_weight 1099.60
_chemical_name_systematic
;
 ?
;
_space_group_IT_number 2
_symmetry_cell_setting triclinic
_symmetry_space_group_name_Hall '-P 1'
_symmetry_space_group_name_H-M 'P -1'
_atom_sites_solution_hydrogens geom
_atom_sites_solution_primary direct
_atom_sites_solution_secondary difmap
_audit_creation_method SHELXL-97
_cell_angle_alpha 80.9180(10)
_cell_angle_beta 81.6770(10)
_cell_angle_gamma 80.1370(10)
_cell_formula_units_Z 2
_cell_length_a 11.8830(2)
_cell_length_b 14.0770(2)
_cell_length_c 16.04530(10)
_cell_measurement_reflns_used 11123
_cell_measurement_temperature 120(2)
_cell_measurement_theta_max 27.485
_cell_measurement_theta_min 2.910
_cell_volume 2592.00(6)
_computing_cell_refinement 'DENZO (Otwinowski & Minor, 1997) & COLLECT (Hooft, R.W.W., 1998)'
_computing_data_collection 'COLLECT (Hooft, R.W.W., 1998)'
_computing_data_reduction 'DENZO (Otwinowski & Minor, 1997) & COLLECT (Hooft, R.W.W., 1998)'
_computing_publication_material 'WINGX (Farrugia, 1998)'
_computing_structure_refinement 'SHELXL-97 (Sheldrick, 2008)'
_computing_structure_solution 'SHELXS-97 (Sheldrick, 1997)'
_diffrn_ambient_temperature 120(2)
_diffrn_detector_area_resol_mean 9.091
_diffrn_measured_fraction_theta_full 0.973
_diffrn_measured_fraction_theta_max 0.970
_diffrn_measurement_device_type 'Bruker-Nonius Roper CCD camera on \k-goniostat'
_diffrn_measurement_method '\f & \w scans'
_diffrn_radiation_monochromator graphite
_diffrn_radiation_source 'Bruker-Nonius FR591 rotating anode'
_diffrn_radiation_type MoK\a
_diffrn_radiation_wavelength 0.71073
_diffrn_reflns_av_R_equivalents 0.0405
_diffrn_reflns_av_sigmaI/netI 0.0333
_diffrn_reflns_limit_h_max 15
_diffrn_reflns_limit_h_min -15
_diffrn_reflns_limit_k_max 18
_diffrn_reflns_limit_k_min -18
_diffrn_reflns_limit_l_max 20
_diffrn_reflns_limit_l_min -19
_diffrn_reflns_number 52814
_diffrn_reflns_theta_full 27.50
_diffrn_reflns_theta_max 27.55
_diffrn_reflns_theta_min 2.97
_exptl_absorpt_coefficient_mu 0.288
_exptl_absorpt_correction_T_max 0.7456
_exptl_absorpt_correction_T_min 0.6090
_exptl_absorpt_correction_type multi-scan
_exptl_absorpt_process_details 'SADABS 2007/2 (Sheldrick, G.M., 2007)'
_exptl_crystal_colour colourless
_exptl_crystal_density_diffrn 1.409
_exptl_crystal_description block
_exptl_crystal_F_000 1136
_exptl_crystal_size_max 0.6
_exptl_crystal_size_mid 0.3
_exptl_crystal_size_min 0.3
_refine_diff_density_max 0.488
_refine_diff_density_min -0.504
_refine_diff_density_rms 0.125
_refine_ls_extinction_method none
_refine_ls_goodness_of_fit_ref 1.142
_refine_ls_hydrogen_treatment constr
_refine_ls_matrix_type full
_refine_ls_number_parameters 631
_refine_ls_number_reflns 11615
_refine_ls_number_restraints 0
_refine_ls_restrained_S_all 1.142
_refine_ls_R_factor_all 0.0510
_refine_ls_R_factor_gt 0.0425
_refine_ls_shift/su_max 0.022
_refine_ls_shift/su_mean 0.003
_refine_ls_structure_factor_coef Fsqd
_refine_ls_weighting_details 'calc w=1/[\s^2^(Fo^2^)+(0.0742P)^2^+0.9217P] where P=(Fo^2^+2Fc^2^)/3'
_refine_ls_weighting_scheme calc
_refine_ls_wR_factor_gt 0.1268
_refine_ls_wR_factor_ref 0.1331
_reflns_number_gt 10061
_reflns_number_total 11615
_reflns_threshold_expression >2\s(I)
_cod_data_source_file ja205884y_si_001_07.cif
_cod_data_source_block 2010mw0004
_cod_depositor_comments
;
The following automatic conversions were performed:

'_exptl_absorpt_correction_type' value 'multi scan' changed to
'multi-scan' according to the built-in table from CIF Core dictionary
named 'cif_core.dic' version 2.4.1 from 2010-06-29.

Automatic conversion script
Id: cif_fix_values 1715 2011-07-08 13:25:40Z adriana 
;
_cod_database_code 4106713

loop_
_symmetry_equiv_pos_as_xyz
'x, y, z'
'-x, -y, -z'

loop_
_atom_site_label
_atom_site_type_symbol
_atom_site_fract_x
_atom_site_fract_y
_atom_site_fract_z
_atom_site_U_iso_or_equiv
_atom_site_adp_type
_atom_site_occupancy
_atom_site_symmetry_multiplicity
_atom_site_calc_flag
_atom_site_refinement_flags
Cl1 Cl 0.21233(3) 0.31688(3) 0.38518(2) 0.01793(10) Uani 1 1 d .
S1 S 0.42661(4) 0.62132(3) 0.41985(3) 0.01958(10) Uani 1 1 d .
S2 S 0.42701(4) 0.07798(3) 0.64177(3) 0.02031(11) Uani 1 1 d .
S3 S 0.35288(4) 0.22678(4) 0.06221(3) 0.03004(13) Uani 1 1 d .
F6 F 0.21772(10) -0.02426(9) 0.61542(8) 0.0301(3) Uani 1 1 d .
F10 F 0.11298(10) 0.30738(9) 0.64911(8) 0.0321(3) Uani 1 1 d .
F1 F 0.13229(10) 0.70425(9) 0.38260(7) 0.0296(3) Uani 1 1 d .
F8 F -0.03438(10) 0.06682(10) 0.85216(7) 0.0335(3) Uani 1 1 d .
F9 F -0.02831(10) 0.25675(10) 0.79222(8) 0.0353(3) Uani 1 1 d .
F15 F 0.06979(11) 0.44937(9) 0.14380(9) 0.0360(3) Uani 1 1 d .
F2 F 0.02040(11) 0.82376(10) 0.49339(9) 0.0399(3) Uani 1 1 d .
F7 F 0.08840(11) -0.07404(9) 0.76199(8) 0.0358(3) Uani 1 1 d .
F5 F 0.23790(11) 0.46668(10) 0.61068(8) 0.0355(3) Uani 1 1 d .
F3 F 0.01900(11) 0.76634(11) 0.66370(9) 0.0411(3) Uani 1 1 d .
N2 N 0.41957(12) 0.45371(11) 0.36573(9) 0.0181(3) Uani 1 1 d .
H2 H 0.3812 0.4105 0.3568 0.022 Uiso 1 1 calc R
F4 F 0.12556(12) 0.58666(12) 0.72169(7) 0.0457(4) Uani 1 1 d .
F13 F -0.15436(12) 0.30290(11) -0.00226(9) 0.0439(3) Uani 1 1 d .
F11 F 0.13930(11) 0.10980(9) 0.14058(8) 0.0350(3) Uani 1 1 d .
F12 F -0.03002(12) 0.12698(10) 0.04136(9) 0.0411(3) Uani 1 1 d .
N8 N -0.38239(12) 0.19994(11) 0.83235(8) 0.0163(3) Uani 1 1 d .
F14 F -0.10460(12) 0.46451(10) 0.04860(10) 0.0440(3) Uani 1 1 d .
N4 N 0.42846(12) 0.17896(12) 0.48650(9) 0.0204(3) Uani 1 1 d .
H4 H 0.3920 0.2170 0.4486 0.024 Uiso 1 1 calc R
N1 N 0.54441(12) 0.26706(11) 0.33063(9) 0.0164(3) Uani 1 1 d .
N7 N 0.20028(13) 0.27122(13) 0.19433(9) 0.0231(3) Uani 1 1 d .
H7 H 0.1839 0.2836 0.2459 0.028 Uiso 1 1 calc R
N6 N 0.38766(13) 0.23456(12) 0.22031(10) 0.0225(3) Uani 1 1 d .
H6 H 0.3619 0.2439 0.2718 0.027 Uiso 1 1 calc R
C42 C -0.40322(14) 0.12215(13) 0.90738(10) 0.0172(3) Uani 1 1 d .
H42A H -0.4235 0.0672 0.8863 0.021 Uiso 1 1 calc R
H42B H -0.4692 0.1479 0.9448 0.021 Uiso 1 1 calc R
N3 N 0.25168(13) 0.52041(12) 0.43613(10) 0.0218(3) Uani 1 1 d .
H3 H 0.2189 0.4781 0.4193 0.026 Uiso 1 1 calc R
C4 C 0.18840(14) 0.58217(13) 0.49355(11) 0.0190(3) Uani 1 1 d .
N5 N 0.25084(13) 0.16941(12) 0.55862(9) 0.0223(3) Uani 1 1 d .
H5 H 0.2239 0.2018 0.5138 0.027 Uiso 1 1 calc R
C15 C 0.09417(15) 0.02023(14) 0.73413(12) 0.0234(4) Uani 1 1 d .
C14 C 0.16216(15) 0.04683(14) 0.65958(12) 0.0219(4) Uani 1 1 d .
C43 C -0.30406(15) 0.08482(14) 0.95990(11) 0.0226(4) Uani 1 1 d .
H43A H -0.2831 0.1383 0.9828 0.027 Uiso 1 1 calc R
H43B H -0.2375 0.0568 0.9243 0.027 Uiso 1 1 calc R
C1 C 0.57703(16) 0.35884(14) 0.28492(11) 0.0212(4) Uani 1 1 d .
H1A H 0.5418 0.3743 0.2326 0.025 Uiso 1 1 calc R
H1B H 0.6598 0.3501 0.2697 0.025 Uiso 1 1 calc R
C12 C 0.36771(14) 0.14479(13) 0.55821(11) 0.0177(3) Uani 1 1 d .
C2 C 0.54202(15) 0.44439(13) 0.33536(11) 0.0207(3) Uani 1 1 d .
H2A H 0.5859 0.4344 0.3833 0.025 Uiso 1 1 calc R
H2B H 0.5587 0.5038 0.2996 0.025 Uiso 1 1 calc R
C13 C 0.17385(14) 0.14290(14) 0.63080(11) 0.0199(3) Uani 1 1 d .
C23 C 0.08203(16) 0.19818(14) 0.11754(12) 0.0235(4) Uani 1 1 d .
C34 C -0.49183(15) 0.23020(13) 0.78933(10) 0.0188(3) Uani 1 1 d .
H34A H -0.4752 0.2750 0.7382 0.023 Uiso 1 1 calc R
H34B H -0.5114 0.1728 0.7718 0.023 Uiso 1 1 calc R
C3 C 0.36470(15) 0.52714(13) 0.40702(10) 0.0174(3) Uani 1 1 d .
C5 C 0.13117(15) 0.67352(14) 0.46595(11) 0.0215(4) Uani 1 1 d .
C18 C 0.10770(15) 0.21346(14) 0.67615(12) 0.0215(4) Uani 1 1 d .
C31 C -0.29728(15) 0.06848(14) 0.73591(11) 0.0212(4) Uani 1 1 d .
H31A H -0.3749 0.0713 0.7225 0.025 Uiso 1 1 calc R
H31B H -0.2828 0.0145 0.7807 0.025 Uiso 1 1 calc R
C11 C 0.55317(15) 0.15546(14) 0.46873(11) 0.0211(4) Uani 1 1 d .
H11A H 0.5728 0.0957 0.4433 0.025 Uiso 1 1 calc R
H11B H 0.5873 0.1453 0.5214 0.025 Uiso 1 1 calc R
C22 C 0.11024(15) 0.27936(14) 0.14406(11) 0.0206(4) Uani 1 1 d .
C19 C 0.57338(16) 0.18936(15) 0.27641(12) 0.0241(4) Uani 1 1 d .
H19A H 0.5551 0.1290 0.3097 0.029 Uiso 1 1 calc R
H19B H 0.6556 0.1806 0.2587 0.029 Uiso 1 1 calc R
C36 C -0.69641(16) 0.30716(15) 0.78878(12) 0.0258(4) Uani 1 1 d .
H36A H -0.6745 0.3525 0.7394 0.031 Uiso 1 1 calc R
H36B H -0.7127 0.2500 0.7688 0.031 Uiso 1 1 calc R
C6 C 0.07406(16) 0.73576(15) 0.52223(13) 0.0251(4) Uani 1 1 d .
C17 C 0.03624(15) 0.18802(15) 0.74958(12) 0.0237(4) Uani 1 1 d .
C44 C -0.34011(16) 0.00812(14) 1.03218(11) 0.0220(4) Uani 1 1 d .
H44A H -0.4116 0.0347 1.0635 0.026 Uiso 1 1 calc R
H44B H -0.3541 -0.0475 1.0086 0.026 Uiso 1 1 calc R
C30 C -0.28629(15) 0.16276(14) 0.76650(11) 0.0200(3) Uani 1 1 d .
H30A H -0.2820 0.2128 0.7176 0.024 Uiso 1 1 calc R
H30B H -0.2141 0.1537 0.7903 0.024 Uiso 1 1 calc R
C35 C -0.59616(16) 0.27762(16) 0.84177(12) 0.0270(4) Uani 1 1 d .
H35A H -0.5782 0.3347 0.8609 0.032 Uiso 1 1 calc R
H35B H -0.6175 0.2325 0.8915 0.032 Uiso 1 1 calc R
C24 C -0.00509(17) 0.20570(15) 0.06745(12) 0.0262(4) Uani 1 1 d .
C9 C 0.18379(16) 0.55375(15) 0.58098(12) 0.0234(4) Uani 1 1 d .
C39 C -0.34040(19) 0.37665(14) 0.80054(12) 0.0267(4) Uani 1 1 d .
H39A H -0.4160 0.4030 0.7838 0.032 Uiso 1 1 calc R
H39B H -0.2899 0.3596 0.7502 0.032 Uiso 1 1 calc R
C38 C -0.34856(16) 0.28574(13) 0.86535(11) 0.0195(3) Uani 1 1 d .
H38A H -0.4045 0.3029 0.9130 0.023 Uiso 1 1 calc R
H38B H -0.2746 0.2649 0.8866 0.023 Uiso 1 1 calc R
C32 C -0.21190(18) 0.05208(17) 0.65744(13) 0.0320(5) Uani 1 1 d .
H32A H -0.1346 0.0490 0.6715 0.038 Uiso 1 1 calc R
H32B H -0.2258 0.1071 0.6135 0.038 Uiso 1 1 calc R
C7 C 0.07270(16) 0.70608(17) 0.60857(12) 0.0279(4) Uani 1 1 d .
C10 C 0.60100(15) 0.23749(13) 0.40867(11) 0.0196(3) Uani 1 1 d .
H10A H 0.5930 0.2935 0.4385 0.024 Uiso 1 1 calc R
H10B H 0.6825 0.2173 0.3928 0.024 Uiso 1 1 calc R
C26 C -0.04285(17) 0.37726(15) 0.07125(13) 0.0283(4) Uani 1 1 d .
C25 C -0.06773(17) 0.29571(16) 0.04475(13) 0.0279(4) Uani 1 1 d .
C16 C 0.03215(15) 0.09163(15) 0.77938(11) 0.0232(4) Uani 1 1 d .
C27 C 0.04606(16) 0.36887(14) 0.11982(12) 0.0235(4) Uani 1 1 d .
C8 C 0.12661(17) 0.61540(17) 0.63784(11) 0.0277(4) Uani 1 1 d .
C21 C 0.31312(15) 0.24412(14) 0.16372(11) 0.0202(3) Uani 1 1 d .
C40 C -0.2940(2) 0.45351(16) 0.83754(14) 0.0359(5) Uani 1 1 d .
H40A H -0.2193 0.4258 0.8552 0.043 Uiso 1 1 calc R
H40B H -0.2830 0.5076 0.7931 0.043 Uiso 1 1 calc R
C41 C -0.3704(3) 0.49184(19) 0.91215(17) 0.0579(8) Uani 1 1 d .
H41A H -0.3357 0.5396 0.9317 0.087 Uiso 1 1 calc R
H41B H -0.3802 0.4392 0.9572 0.087 Uiso 1 1 calc R
H41C H -0.4441 0.5211 0.8951 0.087 Uiso 1 1 calc R
C20 C 0.51095(16) 0.20891(16) 0.19786(12) 0.0260(4) Uani 1 1 d .
H20A H 0.5399 0.2617 0.1588 0.031 Uiso 1 1 calc R
H20B H 0.5259 0.1514 0.1694 0.031 Uiso 1 1 calc R
C45 C -0.2501(2) -0.02557(19) 1.09296(15) 0.0422(6) Uani 1 1 d .
H45A H -0.2769 -0.0736 1.1373 0.063 Uiso 1 1 calc R
H45B H -0.2370 0.0290 1.1174 0.063 Uiso 1 1 calc R
H45C H -0.1797 -0.0534 1.0626 0.063 Uiso 1 1 calc R
C33 C -0.2199(2) -0.04079(18) 0.62295(16) 0.0412(6) Uani 1 1 d .
H33A H -0.1646 -0.0476 0.5735 0.062 Uiso 1 1 calc R
H33B H -0.2959 -0.0377 0.6079 0.062 Uiso 1 1 calc R
H33C H -0.2042 -0.0957 0.6656 0.062 Uiso 1 1 calc R
C37 C -0.8037(2) 0.3537(3) 0.83841(19) 0.0574(8) Uani 1 1 d .
H37A H -0.8643 0.3711 0.8027 0.086 Uiso 1 1 calc R
H37B H -0.7884 0.4111 0.8573 0.086 Uiso 1 1 calc R
H37C H -0.8266 0.3086 0.8868 0.086 Uiso 1 1 calc R

loop_
_atom_site_aniso_label
_atom_site_aniso_U_11
_atom_site_aniso_U_22
_atom_site_aniso_U_33
_atom_site_aniso_U_23
_atom_site_aniso_U_13
_atom_site_aniso_U_12
Cl1 0.01801(19) 0.0204(2) 0.01654(19) -0.00432(14) -0.00287(14) -0.00367(15)
S1 0.0250(2) 0.0187(2) 0.0168(2) -0.00391(15) -0.00197(16) -0.00746(16)
S2 0.0216(2) 0.0218(2) 0.0179(2) -0.00008(15) -0.00687(15) -0.00290(16)
S3 0.0260(2) 0.0495(3) 0.0172(2) -0.0162(2) -0.00191(17) -0.0029(2)
F6 0.0288(6) 0.0252(6) 0.0362(6) -0.0102(5) 0.0011(5) -0.0022(5)
F10 0.0297(6) 0.0213(6) 0.0425(7) -0.0008(5) 0.0011(5) -0.0040(5)
F1 0.0323(6) 0.0336(7) 0.0180(5) 0.0013(4) -0.0030(4) 0.0046(5)
F8 0.0234(6) 0.0450(8) 0.0268(6) 0.0044(5) 0.0063(4) -0.0068(5)
F9 0.0283(6) 0.0353(7) 0.0404(7) -0.0148(5) 0.0084(5) -0.0014(5)
F15 0.0350(7) 0.0292(7) 0.0494(8) -0.0201(6) -0.0071(5) -0.0053(5)
F2 0.0360(7) 0.0323(7) 0.0456(8) -0.0098(6) -0.0020(6) 0.0123(5)
F7 0.0329(6) 0.0239(6) 0.0457(7) 0.0063(5) 0.0022(5) -0.0069(5)
F5 0.0375(7) 0.0318(7) 0.0337(6) 0.0107(5) -0.0089(5) -0.0060(5)
F3 0.0292(6) 0.0600(9) 0.0391(7) -0.0330(7) 0.0083(5) -0.0066(6)
N2 0.0178(7) 0.0154(7) 0.0222(7) -0.0047(5) -0.0014(5) -0.0044(5)
F4 0.0484(8) 0.0738(11) 0.0153(6) -0.0015(6) -0.0001(5) -0.0178(7)
F13 0.0410(7) 0.0463(8) 0.0508(8) -0.0042(6) -0.0330(6) -0.0036(6)
F11 0.0366(7) 0.0223(6) 0.0480(7) 0.0024(5) -0.0202(6) -0.0040(5)
F12 0.0479(8) 0.0300(7) 0.0552(8) -0.0094(6) -0.0260(6) -0.0130(6)
N8 0.0162(7) 0.0204(7) 0.0133(6) -0.0023(5) -0.0029(5) -0.0053(5)
F14 0.0400(7) 0.0282(7) 0.0628(9) -0.0054(6) -0.0201(6) 0.0088(6)
N4 0.0167(7) 0.0241(8) 0.0184(7) 0.0014(6) -0.0029(5) -0.0007(6)
N1 0.0170(7) 0.0170(7) 0.0160(7) -0.0051(5) -0.0024(5) -0.0017(5)
N7 0.0197(7) 0.0383(10) 0.0138(7) -0.0098(6) -0.0024(5) -0.0050(6)
N6 0.0198(7) 0.0341(9) 0.0160(7) -0.0129(6) -0.0021(5) -0.0024(6)
C42 0.0174(8) 0.0196(8) 0.0152(8) -0.0008(6) -0.0020(6) -0.0062(6)
N3 0.0193(7) 0.0205(8) 0.0274(8) -0.0100(6) 0.0002(6) -0.0047(6)
C4 0.0162(8) 0.0214(9) 0.0196(8) -0.0044(6) 0.0002(6) -0.0047(6)
N5 0.0173(7) 0.0296(9) 0.0172(7) 0.0043(6) -0.0031(5) -0.0014(6)
C15 0.0182(8) 0.0230(9) 0.0281(9) 0.0041(7) -0.0045(7) -0.0063(7)
C14 0.0176(8) 0.0247(9) 0.0234(9) -0.0044(7) -0.0033(6) -0.0016(7)
C43 0.0185(8) 0.0255(10) 0.0235(9) 0.0045(7) -0.0063(7) -0.0064(7)
C1 0.0212(8) 0.0236(9) 0.0172(8) -0.0026(6) 0.0021(6) -0.0029(7)
C12 0.0184(8) 0.0178(8) 0.0177(8) -0.0044(6) -0.0030(6) -0.0028(6)
C2 0.0184(8) 0.0188(9) 0.0240(9) -0.0020(7) 0.0005(6) -0.0040(7)
C13 0.0147(8) 0.0273(10) 0.0171(8) 0.0002(6) -0.0034(6) -0.0027(7)
C23 0.0255(9) 0.0216(9) 0.0239(9) 0.0013(7) -0.0076(7) -0.0048(7)
C34 0.0185(8) 0.0238(9) 0.0153(8) -0.0021(6) -0.0050(6) -0.0043(7)
C3 0.0209(8) 0.0171(8) 0.0139(8) -0.0003(6) -0.0035(6) -0.0026(6)
C5 0.0192(8) 0.0266(10) 0.0177(8) -0.0026(7) -0.0009(6) -0.0018(7)
C18 0.0178(8) 0.0203(9) 0.0260(9) 0.0000(7) -0.0044(7) -0.0036(7)
C31 0.0178(8) 0.0230(9) 0.0222(9) -0.0042(7) -0.0028(6) -0.0002(7)
C11 0.0164(8) 0.0229(9) 0.0226(9) -0.0019(7) -0.0029(6) -0.0001(7)
C22 0.0197(8) 0.0302(10) 0.0134(8) -0.0042(7) -0.0019(6) -0.0068(7)
C19 0.0217(9) 0.0261(10) 0.0258(9) -0.0130(7) -0.0054(7) 0.0029(7)
C36 0.0235(9) 0.0248(10) 0.0292(10) -0.0003(7) -0.0104(7) -0.0013(7)
C6 0.0191(8) 0.0236(10) 0.0310(10) -0.0068(7) -0.0008(7) 0.0022(7)
C17 0.0159(8) 0.0297(10) 0.0254(9) -0.0075(7) -0.0007(7) -0.0016(7)
C44 0.0255(9) 0.0179(9) 0.0227(9) 0.0020(6) -0.0054(7) -0.0063(7)
C30 0.0168(8) 0.0289(10) 0.0153(8) -0.0049(7) 0.0018(6) -0.0071(7)
C35 0.0225(9) 0.0364(11) 0.0216(9) -0.0082(8) -0.0071(7) 0.0047(8)
C24 0.0300(10) 0.0252(10) 0.0282(10) -0.0042(7) -0.0113(8) -0.0101(8)
C9 0.0201(8) 0.0271(10) 0.0234(9) 0.0022(7) -0.0044(7) -0.0083(7)
C39 0.0400(11) 0.0228(10) 0.0202(9) 0.0019(7) -0.0101(8) -0.0118(8)
C38 0.0258(9) 0.0197(9) 0.0159(8) -0.0020(6) -0.0066(6) -0.0087(7)
C32 0.0284(10) 0.0433(13) 0.0266(10) -0.0159(9) 0.0023(8) -0.0062(9)
C7 0.0179(8) 0.0449(12) 0.0244(10) -0.0181(8) 0.0051(7) -0.0083(8)
C10 0.0193(8) 0.0219(9) 0.0183(8) -0.0033(6) -0.0040(6) -0.0032(7)
C26 0.0272(10) 0.0247(10) 0.0315(10) -0.0030(8) -0.0074(8) 0.0030(8)
C25 0.0265(9) 0.0319(11) 0.0280(10) -0.0027(8) -0.0138(8) -0.0046(8)
C16 0.0149(8) 0.0342(11) 0.0196(8) 0.0017(7) -0.0013(6) -0.0063(7)
C27 0.0242(9) 0.0237(10) 0.0249(9) -0.0087(7) -0.0012(7) -0.0062(7)
C8 0.0247(9) 0.0457(13) 0.0147(9) -0.0029(8) 0.0005(7) -0.0143(9)
C21 0.0210(8) 0.0228(9) 0.0189(8) -0.0068(6) -0.0025(6) -0.0056(7)
C40 0.0551(14) 0.0245(11) 0.0338(11) 0.0042(8) -0.0197(10) -0.0171(10)
C41 0.107(3) 0.0269(13) 0.0422(14) -0.0110(10) -0.0145(15) -0.0072(14)
C20 0.0191(8) 0.0373(11) 0.0245(9) -0.0165(8) -0.0036(7) -0.0003(8)
C45 0.0405(12) 0.0448(14) 0.0398(12) 0.0203(10) -0.0194(10) -0.0136(11)
C33 0.0456(13) 0.0376(13) 0.0408(13) -0.0204(10) -0.0043(10) 0.0060(10)
C37 0.0334(13) 0.082(2) 0.0552(16) -0.0290(15) -0.0157(11) 0.0229(13)

loop_
_atom_type_symbol
_atom_type_description
_atom_type_scat_dispersion_real
_atom_type_scat_dispersion_imag
_atom_type_scat_source
C C 0.0033 0.0016 'International Tables Vol C Tables 4.2.6.8 and 6.1.1.4'
H H 0.0000 0.0000 'International Tables Vol C Tables 4.2.6.8 and 6.1.1.4'
N N 0.0061 0.0033 'International Tables Vol C Tables 4.2.6.8 and 6.1.1.4'
F F 0.0171 0.0103 'International Tables Vol C Tables 4.2.6.8 and 6.1.1.4'
S S 0.1246 0.1234 'International Tables Vol C Tables 4.2.6.8 and 6.1.1.4'
Cl Cl 0.1484 0.1585 'International Tables Vol C Tables 4.2.6.8 and 6.1.1.4'

loop_
_geom_angle_atom_site_label_1
_geom_angle_atom_site_label_2
_geom_angle_atom_site_label_3
_geom_angle
C3 N2 C2 122.32(15)
C42 N8 C30 111.71(13)
C42 N8 C34 108.95(13)
C30 N8 C34 107.77(12)
C42 N8 C38 108.17(12)
C30 N8 C38 108.87(13)
C34 N8 C38 111.39(13)
C12 N4 C11 123.78(15)
C1 N1 C19 111.09(14)
C1 N1 C10 110.92(14)
C19 N1 C10 109.81(14)
C21 N7 C22 122.11(15)
C21 N6 C20 122.17(15)
N8 C42 C43 116.52(14)
C3 N3 C4 120.74(15)
C5 C4 C9 117.32(16)
C5 C4 N3 122.01(16)
C9 C4 N3 120.65(17)
C12 N5 C13 121.54(14)
F7 C15 C16 120.49(17)
F7 C15 C14 120.27(17)
C16 C15 C14 119.24(18)
F6 C14 C15 117.65(17)
F6 C14 C13 120.52(16)
C15 C14 C13 121.83(17)
C42 C43 C44 109.36(14)
N1 C1 C2 113.92(14)
N4 C12 N5 114.03(15)
N4 C12 S2 123.84(13)
N5 C12 S2 122.12(13)
N2 C2 C1 109.99(15)
C14 C13 C18 117.61(16)
C14 C13 N5 121.83(17)
C18 C13 N5 120.55(17)
F11 C23 C24 118.17(17)
F11 C23 C22 120.17(16)
C24 C23 C22 121.66(18)
C35 C34 N8 116.45(14)
N2 C3 N3 114.24(15)
N2 C3 S1 123.34(13)
N3 C3 S1 122.39(13)
F1 C5 C6 118.26(17)
F1 C5 C4 119.79(16)
C6 C5 C4 121.93(17)
F10 C18 C17 119.14(17)
F10 C18 C13 119.79(16)
C17 C18 C13 121.07(18)
C30 C31 C32 110.29(16)
N4 C11 C10 110.22(14)
C27 C22 C23 117.57(16)
C27 C22 N7 121.11(17)
C23 C22 N7 121.31(17)
N1 C19 C20 113.97(15)
C37 C36 C35 112.32(17)
F2 C6 C7 120.28(17)
F2 C6 C5 120.37(18)
C7 C6 C5 119.35(18)
F9 C17 C16 119.65(17)
F9 C17 C18 120.56(18)
C16 C17 C18 119.79(17)
C45 C44 C43 112.64(16)
C31 C30 N8 116.13(14)
C34 C35 C36 109.99(15)
F12 C24 C25 119.71(17)
F12 C24 C23 120.92(18)
C25 C24 C23 119.37(18)
F5 C9 C8 119.22(17)
F5 C9 C4 119.58(17)
C8 C9 C4 121.18(18)
C38 C39 C40 110.84(15)
C39 C38 N8 115.40(14)
C31 C32 C33 112.79(19)
F3 C7 C8 120.05(18)
F3 C7 C6 119.9(2)
C8 C7 C6 120.08(17)
N1 C10 C11 114.05(14)
F14 C26 C25 119.55(18)
F14 C26 C27 120.71(19)
C25 C26 C27 119.73(18)
F13 C25 C26 120.28(18)
F13 C25 C24 119.49(18)
C26 C25 C24 120.22(17)
F8 C16 C17 119.82(17)
F8 C16 C15 119.91(18)
C17 C16 C15 120.26(17)
F15 C27 C26 118.68(18)
F15 C27 C22 119.89(17)
C26 C27 C22 121.42(18)
F4 C8 C7 120.08(19)
F4 C8 C9 119.8(2)
C7 C8 C9 120.12(17)
N6 C21 N7 115.02(15)
N6 C21 S3 123.21(14)
N7 C21 S3 121.76(13)
C41 C40 C39 114.4(2)
N6 C20 C19 110.96(15)

loop_
_geom_bond_atom_site_label_1
_geom_bond_atom_site_label_2
_geom_bond_distance
S1 C3 1.6749(18)
S2 C12 1.6814(17)
S3 C21 1.6731(17)
F6 C14 1.342(2)
F10 C18 1.334(2)
F1 C5 1.338(2)
F8 C16 1.345(2)
F9 C17 1.340(2)
F15 C27 1.338(2)
F2 C6 1.338(2)
F7 C15 1.342(2)
F5 C9 1.333(2)
F3 C7 1.341(2)
N2 C3 1.339(2)
N2 C2 1.457(2)
F4 C8 1.341(2)
F13 C25 1.343(2)
F11 C23 1.336(2)
F12 C24 1.336(2)
N8 C42 1.517(2)
N8 C30 1.521(2)
N8 C34 1.525(2)
N8 C38 1.527(2)
F14 C26 1.344(2)
N4 C12 1.334(2)
N4 C11 1.458(2)
N1 C1 1.465(2)
N1 C19 1.468(2)
N1 C10 1.475(2)
N7 C21 1.370(2)
N7 C22 1.410(2)
N6 C21 1.334(2)
N6 C20 1.454(2)
C42 C43 1.520(2)
N3 C3 1.371(2)
N3 C4 1.414(2)
C4 C5 1.386(3)
C4 C9 1.393(3)
N5 C12 1.372(2)
N5 C13 1.411(2)
C15 C16 1.379(3)
C15 C14 1.381(3)
C14 C13 1.382(3)
C43 C44 1.521(2)
C1 C2 1.522(2)
C13 C18 1.389(3)
C23 C24 1.380(3)
C23 C22 1.388(3)
C34 C35 1.511(2)
C5 C6 1.383(3)
C18 C17 1.385(3)
C31 C30 1.518(3)
C31 C32 1.520(3)
C11 C10 1.517(3)
C22 C27 1.386(3)
C19 C20 1.519(2)
C36 C37 1.508(3)
C36 C35 1.525(2)
C6 C7 1.381(3)
C17 C16 1.372(3)
C44 C45 1.517(3)
C24 C25 1.379(3)
C9 C8 1.384(3)
C39 C38 1.524(2)
C39 C40 1.526(3)
C32 C33 1.520(3)
C7 C8 1.371(3)
C26 C25 1.376(3)
C26 C27 1.380(3)
C40 C41 1.507(4)

loop_
_geom_hbond_atom_site_label_D
_geom_hbond_atom_site_label_H
_geom_hbond_atom_site_label_A
_geom_hbond_distance_DH
_geom_hbond_distance_HA
_geom_hbond_distance_DA
_geom_hbond_angle_DHA
N2 H2 Cl1 0.86 2.53 3.3293(15) 154.2
N4 H4 Cl1 0.86 2.59 3.3929(15) 155.5
N7 H7 Cl1 0.86 2.44 3.2543(15) 159.2
N6 H6 Cl1 0.86 2.56 3.3506(15) 153.2
N3 H3 Cl1 0.86 2.43 3.2256(16) 153.3
N5 H5 Cl1 0.86 2.42 3.2378(15) 159.0
